data_7158674
loop_
_publ_author_name
'Fukumoto, Yuri'
'Umeno, Tomohiro'
'Kuramochi, Hina'
'Hamada, Koichi'
'Matsumoto, Shota'
'Suzuki, Noriko'
'Usui, Kazuteru'
'Mizutani, Akihiro'
'Karasawa, Satoru'

_publ_section_title
;
 Acid Responsiveness of Emissive Morpholinyl Aminoquinolines and Their Use
 for Cell Fluorescence Imaging
;
_journal_name_full 'Organic &amp; Biomolecular Chemistry'
_journal_paper_doi 10.1039/D2OB00546H
_journal_year 2022
_chemical_formula_moiety 'C23 H28 F6 N4 O2'
_chemical_formula_sum 'C23 H28 F6 N4 O2'
_chemical_formula_weight 506.49
_space_group_crystal_system monoclinic
_space_group_IT_number 14
_space_group_name_Hall '-P 2ybc'
_space_group_name_H-M_alt 'P 1 21/c 1'
_atom_sites_solution_hydrogens geom
_atom_sites_solution_primary dual
_audit_creation_date 2022-02-27
_audit_creation_method
;
Olex2 1.5
(compiled 2021.12.09 svn.r5202d8cf for OlexSys, GUI svn.r6439)
;
_audit_update_record
;
2022-04-09 deposited with the CCDC.	2022-05-06 downloaded from the CCDC.
;
_cell_angle_alpha 90
_cell_angle_beta 90.732(3)
_cell_angle_gamma 90
_cell_formula_units_Z 4
_cell_length_a 5.5656(2)
_cell_length_b 18.4733(5)
_cell_length_c 22.5869(7)
_cell_measurement_reflns_used 5890
_cell_measurement_temperature 93
_cell_measurement_theta_max 73.8650
_cell_measurement_theta_min 2.3850
_cell_volume 2322.08(13)
_computing_cell_refinement 'CrysAlisPro 1.171.41.63a (Rigaku OD, 2020)'
_computing_data_collection 'CrysAlisPro 1.171.41.63a (Rigaku OD, 2020)'
_computing_data_reduction 'CrysAlisPro 1.171.41.63a (Rigaku OD, 2020)'
_computing_molecular_graphics 'Olex2 1.5 (Dolomanov et al., 2009)'
_computing_publication_material 'Olex2 1.5 (Dolomanov et al., 2009)'
_computing_structure_refinement 'SHELXL 2018/3 (Sheldrick, 2015)'
_computing_structure_solution 'ShelXT (Sheldrick, 2015)'
_diffrn_ambient_temperature 93
_diffrn_detector 'Rigaku HyPix-6000 area detector'
_diffrn_detector_area_resol_mean 10.0
_diffrn_detector_type 'HPC area detector'
_diffrn_measured_fraction_theta_full 0.997
_diffrn_measured_fraction_theta_max 0.948
_diffrn_measurement_details
;
List of Runs (angles in degrees, time in seconds):

  # Type    Start    End  Width  t~exp~   \w     \q     \k     \f   Frames
#--------------------------------------------------------------------------
  1  \w     89.00 115.00   0.50    0.84    --  110.12  45.00   0.00   52
  2  \w    143.00 169.00   0.50    0.84    --  110.12  45.00   0.00   52
  3  \w     93.00 173.00   0.50    0.84    --  110.12  51.00 -69.00  160
  4  \w     84.00 116.00   0.50    0.84    --  110.12  61.00-120.00   64
  5  \w    119.00 168.00   0.50    0.84    --  110.12  61.00-120.00   98
  6  \w     36.00  85.00   0.50    0.84    --  110.12 -77.00  30.00   98
  7  \w     64.00  95.00   0.50    0.84    --  110.12 -77.00  90.00   62
  8  \w     36.00  81.00   0.50    0.84    --  110.12 -77.00 150.00   90
  9  \w     35.00  60.00   0.50    0.84    --  110.12 -61.00 150.00   50
 10  \w    -16.00   9.00   0.50    0.21    --   40.70 -51.00 144.00   50
 11  \w     35.00  60.00   0.50    0.84    --  110.12 -61.00   0.00   50
 12  \w     35.00  60.00   0.50    0.84    --  110.12 -61.00 -90.00   50
 13  \w     35.00  60.00   0.50    0.84    --  110.12 -61.00-180.00   50
 14  \w    -71.00 -21.00   0.50    0.84    --  -97.00  61.00 120.00  100
 15  \w    -55.00 -29.00   0.50    0.84    --  -97.00  45.00 120.00   52
 16  \w    -52.00 -21.00   0.50    0.84    --  -97.00  45.00  30.00   62
 17  \w    -50.00 -22.00   0.50    0.84    --  -97.00  45.00  90.00   56
 18  \w    -41.00 -15.00   0.50    0.84    --  -97.00  30.00  60.00   52
 19  \w    -39.00 -14.00   0.50    0.84    --  -97.00  30.00  90.00   50
 20  \w    -51.00 -19.00   0.50    0.84    --  -97.00  51.00 -69.00   64
 21  \w    -42.00 -17.00   0.50    0.84    --  -97.00  30.00 -90.00   50
 22  \w    -53.00 -28.00   0.50    0.84    --  -97.00  45.00-120.00   50
 23  \w    -63.00  37.00   0.50    0.21    --  -40.70  51.00 -69.00  200
 24  \w    -42.00 -17.00   0.50    0.84    --  -97.00  30.00  30.00   50
 25  \w   -157.00-131.00   0.50    0.84    --  -97.00 -51.00 144.00   52
 26  \w   -147.00 -87.00   0.50    0.84    --  -97.00 -94.00 -90.00  120
 27  \w   -124.00 -53.00   0.50    0.21    --  -40.70-179.00 -60.00  142
 28  \w   -110.00 -26.00   0.50    0.21    --  -40.70 -51.00 144.00  168
;
_diffrn_measurement_device 'four-circle diffractometer'
_diffrn_measurement_device_type 'Rigaku XtaLAB Synergy-Custom'
_diffrn_measurement_method '\w scans'
_diffrn_orient_matrix_type 'CrysAlisPro convention (1999,Acta A55,543-557)'
_diffrn_orient_matrix_UB_11 -0.0142477000
_diffrn_orient_matrix_UB_12 -0.0414146000
_diffrn_orient_matrix_UB_13 -0.0591046000
_diffrn_orient_matrix_UB_21 0.2521443000
_diffrn_orient_matrix_UB_22 -0.0316235000
_diffrn_orient_matrix_UB_23 0.0118683000
_diffrn_orient_matrix_UB_31 -0.1132318000
_diffrn_orient_matrix_UB_32 -0.0651690000
_diffrn_orient_matrix_UB_33 0.0318641000
_diffrn_radiation_monochromator 'multi-layer mirror optics'
_diffrn_radiation_probe x-ray
_diffrn_radiation_type 'Cu K\a'
_diffrn_radiation_wavelength 1.54184
_diffrn_reflns_av_R_equivalents 0.0282
_diffrn_reflns_av_unetI/netI 0.0310
_diffrn_reflns_Laue_measured_fraction_full 0.997
_diffrn_reflns_Laue_measured_fraction_max 0.948
_diffrn_reflns_limit_h_max 6
_diffrn_reflns_limit_h_min -6
_diffrn_reflns_limit_k_max 17
_diffrn_reflns_limit_k_min -22
_diffrn_reflns_limit_l_max 28
_diffrn_reflns_limit_l_min -23
_diffrn_reflns_number 13461
_diffrn_reflns_point_group_measured_fraction_full 0.997
_diffrn_reflns_point_group_measured_fraction_max 0.948
_diffrn_reflns_theta_full 67.684
_diffrn_reflns_theta_max 74.309
_diffrn_reflns_theta_min 3.091
_diffrn_source 'rotating anode X-ray generator'
_diffrn_source_type micromax007
_exptl_absorpt_coefficient_mu 1.098
_exptl_absorpt_correction_T_max 1.00000
_exptl_absorpt_correction_T_min 0.64766
_exptl_absorpt_correction_type multi-scan
_exptl_absorpt_process_details
;
CrysAlisPro 1.171.41.63a (Rigaku Oxford Diffraction, 2020)
Empirical absorption correction using spherical harmonics,
 implemented in SCALE3 ABSPACK scaling algorithm.
;
_exptl_crystal_colour yellow
_exptl_crystal_colour_primary yellow
_exptl_crystal_density_diffrn 1.449
_exptl_crystal_description block
_exptl_crystal_F_000 1056
_exptl_crystal_preparation Luminescent
_exptl_crystal_recrystallization_method 'MeOH (rt, slow evaporation)'
_exptl_crystal_size_max 0.18
_exptl_crystal_size_mid 0.12
_exptl_crystal_size_min 0.1
_refine_diff_density_max 0.584
_refine_diff_density_min -0.294
_refine_diff_density_rms 0.060
_refine_ls_extinction_method none
_refine_ls_goodness_of_fit_ref 1.070
_refine_ls_hydrogen_treatment constr
_refine_ls_matrix_type full
_refine_ls_number_parameters 316
_refine_ls_number_reflns 4463
_refine_ls_number_restraints 0
_refine_ls_restrained_S_all 1.070
_refine_ls_R_factor_all 0.0748
_refine_ls_R_factor_gt 0.0681
_refine_ls_shift/su_max 0.001
_refine_ls_shift/su_mean 0.000
_refine_ls_structure_factor_coef Fsqd
_refine_ls_weighting_details 'w=1/[\s^2^(Fo^2^)+(0.0876P)^2^+2.7037P] where P=(Fo^2^+2Fc^2^)/3'
_refine_ls_weighting_scheme calc
_refine_ls_wR_factor_gt 0.1824
_refine_ls_wR_factor_ref 0.1877
_reflns_Friedel_coverage 0.000
_reflns_number_gt 3946
_reflns_number_total 4463
_reflns_threshold_expression 'I > 2\s(I)'
_cod_data_source_file d2ob00546h2.cif
_cod_data_source_block exp_252
_cod_database_code 7158674
_shelx_shelxl_version_number 2018/3
_chemical_oxdiff_formula 'C H N F O'
_chemical_oxdiff_usercomment 'MeOH, rt'
_shelx_space_group_comment
;
The symmetry employed for this shelxl refinement is uniquely defined
by the following loop, which should always be used as a source of
symmetry information in preference to the above space-group names.
They are only intended as comments.
;
_shelx_estimated_absorpt_t_max 0.898
_shelx_estimated_absorpt_t_min 0.827
_diffrn_oxdiff_digest_frames
;
0199841bf011db67878d82abe1d3451e600219436b2
;
_reflns_odcompleteness_completeness 99.77
_reflns_odcompleteness_iscentric 1
_reflns_odcompleteness_theta 66.97
_olex2_refinement_description
;
1. Fixed Uiso
 At 1.2 times of:
  All C(H) groups, All C(H,H) groups
2.a Secondary CH2 refined with riding coordinates:
 C13(H13a,H13b), C14(H14a,H14b), C12(H12a,H12b), C15(H15a,H15b), C21(H21a,
 H21b), C17(H17a,H17b), C20(H20a,H20b), C18(H18a,H18b), C27(H27a,H27b),
 C23(H23a,H23b), C26(H26a,H26b), C24(H24a,H24b)
2.b Aromatic/amide H refined with riding coordinates:
 C5(H5), C3(H3), C6(H6), C9(H9)
;
_olex2_submission_special_instructions 'No special instructions were received'
_oxdiff_exptl_absorpt_empirical_details
;
Empirical correction (ABSPACK) includes:
- Absorption correction using spherical harmonics
- Frame scaling
;
_oxdiff_exptl_absorpt_empirical_full_max 1.615
_oxdiff_exptl_absorpt_empirical_full_min 0.687

loop_
_space_group_symop_operation_xyz
'x, y, z'
'-x, y+1/2, -z+1/2'
'-x, -y, -z'
'x, -y-1/2, z-1/2'

loop_
_atom_site_label
_atom_site_type_symbol
_atom_site_fract_x
_atom_site_fract_y
_atom_site_fract_z
_atom_site_U_iso_or_equiv
_atom_site_adp_type
_atom_site_occupancy
_atom_site_site_symmetry_order
_atom_site_calc_flag
_atom_site_refinement_flags_posn
_atom_site_refinement_flags_adp
_atom_site_refinement_flags_occupancy
_atom_site_disorder_assembly
_atom_site_disorder_group
F33 F 1.2085(3) 0.32029(10) 0.49962(8) 0.0500(5) Uani 1 1 d . . . . .
F34 F 0.9431(4) 0.39498(10) 0.46733(7) 0.0515(5) Uani 1 1 d . . . . .
F29 F 1.3798(4) 0.52839(11) 0.73405(9) 0.0599(5) Uani 1 1 d . . . . .
F30 F 1.1656(4) 0.60374(10) 0.68465(10) 0.0604(5) Uani 1 1 d . . . . .
F31 F 1.4977(4) 0.56548(11) 0.64964(9) 0.0631(6) Uani 1 1 d . . . . .
F35 F 1.3094(4) 0.42963(12) 0.47813(9) 0.0663(6) Uani 1 1 d . . . . .
O19 O -0.0124(4) -0.01688(11) 0.58828(9) 0.0490(6) Uani 1 1 d . . . . .
N11 N 0.3451(4) 0.29179(12) 0.70239(9) 0.0322(5) Uani 1 1 d . . . . .
N16 N 0.1060(4) 0.10790(12) 0.65818(9) 0.0350(5) Uani 1 1 d . . . . .
O25 O 0.6138(5) 0.32530(13) 0.98354(9) 0.0570(6) Uani 1 1 d . . . . .
N1 N 1.0057(4) 0.45457(12) 0.68286(10) 0.0375(5) Uani 1 1 d . . . . .
N22 N 0.5654(5) 0.30946(12) 0.85792(10) 0.0430(6) Uani 1 1 d . . . . .
C7 C 0.8970(5) 0.37873(13) 0.59782(11) 0.0333(6) Uani 1 1 d . . . . .
C4 C 0.5314(5) 0.31922(14) 0.67034(11) 0.0328(6) Uani 1 1 d . . . . .
C2 C 0.8679(5) 0.40202(14) 0.65735(11) 0.0337(6) Uani 1 1 d . . . . .
C5 C 0.5686(5) 0.29541(14) 0.61022(12) 0.0350(6) Uani 1 1 d . . . . .
H5 H 0.468601 0.258377 0.594287 0.042 Uiso 1 1 calc R . . . .
C13 C 0.2762(5) 0.16032(14) 0.68244(12) 0.0351(6) Uani 1 1 d . . . . .
H13A H 0.429188 0.156832 0.660732 0.042 Uiso 1 1 calc R . . . .
H13B H 0.309838 0.148614 0.724507 0.042 Uiso 1 1 calc R . . . .
C14 C 0.3205(5) 0.31092(14) 0.76455(11) 0.0348(6) Uani 1 1 d . . . . .
H14A H 0.154004 0.300637 0.776972 0.042 Uiso 1 1 calc R . . . .
H14B H 0.348904 0.363510 0.769342 0.042 Uiso 1 1 calc R . . . .
C3 C 0.6872(5) 0.37059(14) 0.69285(12) 0.0354(6) Uani 1 1 d . . . . .
H3 H 0.673315 0.385256 0.732975 0.042 Uiso 1 1 calc R . . . .
C12 C 0.1801(5) 0.23779(14) 0.67792(12) 0.0354(6) Uani 1 1 d . . . . .
H12A H 0.147575 0.249283 0.635764 0.042 Uiso 1 1 calc R . . . .
H12B H 0.025862 0.240767 0.699136 0.042 Uiso 1 1 calc R . . . .
C6 C 0.7420(5) 0.32432(14) 0.57588(11) 0.0351(6) Uani 1 1 d . . . . .
H6 H 0.759328 0.307661 0.536375 0.042 Uiso 1 1 calc R . . . .
C10 C 1.1730(5) 0.48401(15) 0.64967(13) 0.0386(6) Uani 1 1 d . . . . .
C15 C 0.4960(5) 0.26936(14) 0.80493(12) 0.0369(6) Uani 1 1 d . . . . .
H15A H 0.420575 0.223151 0.816836 0.044 Uiso 1 1 calc R . . . .
H15B H 0.642121 0.257609 0.782327 0.044 Uiso 1 1 calc R . . . .
C9 C 1.2243(5) 0.46447(15) 0.59125(13) 0.0392(6) Uani 1 1 d . . . . .
H9 H 1.351517 0.486953 0.570477 0.047 Uiso 1 1 calc R . . . .
C8 C 1.0864(5) 0.41227(15) 0.56511(12) 0.0376(6) Uani 1 1 d . . . . .
C21 C 0.0907(6) 0.11077(15) 0.59360(11) 0.0385(6) Uani 1 1 d . . . . .
H21A H 0.251433 0.101991 0.576769 0.046 Uiso 1 1 calc R . . . .
H21B H 0.036373 0.159446 0.580896 0.046 Uiso 1 1 calc R . . . .
C17 C 0.1776(6) 0.03439(15) 0.67580(13) 0.0414(7) Uani 1 1 d . . . . .
H17A H 0.181300 0.030944 0.719543 0.050 Uiso 1 1 calc R . . . .
H17B H 0.341514 0.024366 0.661372 0.050 Uiso 1 1 calc R . . . .
C32 C 1.1365(6) 0.38983(17) 0.50296(14) 0.0446(7) Uani 1 1 d . . . . .
C20 C -0.0842(6) 0.05416(16) 0.57074(13) 0.0449(7) Uani 1 1 d . . . . .
H20A H -0.246243 0.064441 0.586223 0.054 Uiso 1 1 calc R . . . .
H20B H -0.093158 0.056716 0.526986 0.054 Uiso 1 1 calc R . . . .
C28 C 1.3048(6) 0.54496(16) 0.67974(14) 0.0442(7) Uani 1 1 d . . . . .
C18 C 0.0066(7) -0.02113(16) 0.65108(13) 0.0484(8) Uani 1 1 d . . . . .
H18A H 0.062922 -0.070069 0.662524 0.058 Uiso 1 1 calc R . . . .
H18B H -0.154018 -0.013704 0.668389 0.058 Uiso 1 1 calc R . . . .
C27 C 0.7418(6) 0.26791(16) 0.89312(13) 0.0467(7) Uani 1 1 d . . . . .
H27A H 0.885514 0.257945 0.869056 0.056 Uiso 1 1 calc R . . . .
H27B H 0.671142 0.221018 0.905026 0.056 Uiso 1 1 calc R . . . .
C23 C 0.3656(7) 0.32512(19) 0.89506(14) 0.0512(8) Uani 1 1 d . . . . .
H23A H 0.288118 0.279327 0.907243 0.061 Uiso 1 1 calc R . . . .
H23B H 0.245482 0.354103 0.872681 0.061 Uiso 1 1 calc R . . . .
C26 C 0.8138(7) 0.31117(17) 0.94809(14) 0.0516(8) Uani 1 1 d . . . . .
H26A H 0.934965 0.283631 0.971341 0.062 Uiso 1 1 calc R . . . .
H26B H 0.887661 0.357510 0.935916 0.062 Uiso 1 1 calc R . . . .
C24 C 0.4483(7) 0.3671(2) 0.95014(14) 0.0580(9) Uani 1 1 d . . . . .
H24A H 0.524959 0.413075 0.938033 0.070 Uiso 1 1 calc R . . . .
H24B H 0.307683 0.379006 0.974725 0.070 Uiso 1 1 calc R . . . .

loop_
_atom_site_aniso_label
_atom_site_aniso_U_11
_atom_site_aniso_U_22
_atom_site_aniso_U_33
_atom_site_aniso_U_23
_atom_site_aniso_U_13
_atom_site_aniso_U_12
F33 0.0585(11) 0.0498(10) 0.0418(9) -0.0091(8) -0.0009(8) 0.0062(8)
F34 0.0672(12) 0.0539(11) 0.0332(9) 0.0088(7) -0.0069(8) 0.0005(9)
F29 0.0747(13) 0.0544(11) 0.0500(11) 0.0064(9) -0.0172(10) -0.0181(10)
F30 0.0763(13) 0.0344(9) 0.0703(13) -0.0064(9) -0.0064(11) -0.0006(9)
F31 0.0729(13) 0.0560(12) 0.0610(12) -0.0076(9) 0.0158(10) -0.0263(10)
F35 0.0793(14) 0.0748(14) 0.0452(10) -0.0083(9) 0.0213(10) -0.0298(11)
O19 0.0778(15) 0.0345(10) 0.0345(11) -0.0019(8) -0.0115(10) -0.0054(10)
N11 0.0413(12) 0.0291(10) 0.0262(10) -0.0016(8) 0.0008(9) 0.0005(9)
N16 0.0476(13) 0.0312(11) 0.0260(10) 0.0003(8) -0.0041(9) -0.0014(10)
O25 0.0816(17) 0.0592(14) 0.0302(10) 0.0011(10) -0.0039(11) 0.0114(12)
N1 0.0476(13) 0.0290(11) 0.0357(12) -0.0013(9) -0.0024(10) 0.0010(10)
N22 0.0713(17) 0.0307(11) 0.0267(11) -0.0002(9) -0.0031(11) 0.0059(11)
C7 0.0451(15) 0.0250(12) 0.0297(12) 0.0013(9) -0.0055(11) 0.0061(11)
C4 0.0394(14) 0.0285(12) 0.0305(12) 0.0035(10) -0.0006(11) 0.0063(10)
C2 0.0438(14) 0.0278(12) 0.0293(12) -0.0012(10) -0.0043(11) 0.0058(11)
C5 0.0458(15) 0.0297(12) 0.0295(12) -0.0013(10) -0.0039(11) 0.0026(11)
C13 0.0439(14) 0.0300(13) 0.0313(13) 0.0008(10) -0.0045(11) 0.0011(11)
C14 0.0450(15) 0.0318(13) 0.0275(12) -0.0013(10) 0.0044(11) 0.0021(11)
C3 0.0471(15) 0.0285(12) 0.0307(13) -0.0013(10) 0.0012(11) 0.0043(11)
C12 0.0407(14) 0.0311(13) 0.0342(13) -0.0024(10) -0.0041(11) 0.0010(11)
C6 0.0459(15) 0.0323(13) 0.0271(12) -0.0006(10) -0.0014(11) 0.0043(11)
C10 0.0444(15) 0.0308(13) 0.0406(15) 0.0073(11) 0.0001(12) 0.0009(11)
C15 0.0530(16) 0.0289(13) 0.0289(13) -0.0022(10) 0.0004(12) 0.0013(12)
C9 0.0442(15) 0.0308(13) 0.0427(15) 0.0075(11) -0.0008(12) -0.0017(12)
C8 0.0439(15) 0.0318(13) 0.0370(14) 0.0045(11) -0.0008(12) 0.0036(11)
C21 0.0563(17) 0.0330(13) 0.0260(12) 0.0005(10) -0.0031(12) 0.0013(12)
C17 0.0614(18) 0.0305(13) 0.0321(13) 0.0020(11) -0.0063(13) -0.0034(13)
C32 0.0503(17) 0.0419(16) 0.0415(15) 0.0038(12) -0.0008(13) -0.0056(13)
C20 0.0621(19) 0.0401(15) 0.0321(14) -0.0029(12) -0.0107(13) 0.0010(14)
C28 0.0545(17) 0.0372(15) 0.0409(15) 0.0050(12) 0.0017(13) -0.0013(13)
C18 0.073(2) 0.0365(15) 0.0357(15) 0.0022(12) -0.0067(14) -0.0100(15)
C27 0.066(2) 0.0373(15) 0.0367(15) 0.0016(12) -0.0044(14) 0.0016(14)
C23 0.068(2) 0.0486(17) 0.0365(15) 0.0039(13) -0.0003(15) 0.0067(15)
C26 0.073(2) 0.0412(16) 0.0402(16) 0.0049(13) -0.0088(15) -0.0067(15)
C24 0.079(2) 0.060(2) 0.0346(15) -0.0052(15) -0.0012(16) 0.0117(18)

loop_
_atom_type_symbol
_atom_type_description
_atom_type_scat_dispersion_real
_atom_type_scat_dispersion_imag
_atom_type_scat_source
C C 0.0181 0.0091 'International Tables Vol C Tables 4.2.6.8 and 6.1.1.4'
H H 0.0000 0.0000 'International Tables Vol C Tables 4.2.6.8 and 6.1.1.4'
F F 0.0727 0.0534 'International Tables Vol C Tables 4.2.6.8 and 6.1.1.4'
N N 0.0311 0.0180 'International Tables Vol C Tables 4.2.6.8 and 6.1.1.4'
O O 0.0492 0.0322 'International Tables Vol C Tables 4.2.6.8 and 6.1.1.4'

loop_
_exptl_crystal_face_index_h
_exptl_crystal_face_index_k
_exptl_crystal_face_index_l
_exptl_crystal_face_perp_dist
0 -11 7 0.0439
-4 2 2 0.0920
0 11 -7 0.0518
4 -2 -2 0.0736
-1 -7 11 0.0715
-1 -7 -11 0.0470
1 3 -14 0.0713
2 11 -1 0.0680
1 8 10 0.0634
0 2 15 0.0589

loop_
_geom_angle_atom_site_label_1
_geom_angle_atom_site_label_2
_geom_angle_atom_site_label_3
_geom_angle
_geom_angle_site_symmetry_1
_geom_angle_site_symmetry_3
_geom_angle_publ_flag
C18 O19 C20 110.2(2) . . ?
C4 N11 C14 120.1(2) . . ?
C4 N11 C12 122.0(2) . . ?
C14 N11 C12 117.7(2) . . ?
C13 N16 C21 112.4(2) . . ?
C13 N16 C17 109.9(2) . . ?
C21 N16 C17 108.4(2) . . ?
C26 O25 C24 108.3(2) . . ?
C10 N1 C2 116.8(2) . . ?
C15 N22 C27 110.3(2) . . ?
C23 N22 C15 112.6(3) . . ?
C23 N22 C27 107.9(2) . . ?
C2 C7 C8 116.7(2) . . ?
C6 C7 C2 118.1(3) . . ?
C6 C7 C8 125.2(2) . . ?
N11 C4 C5 120.2(2) . . ?
N11 C4 C3 122.5(2) . . ?
C3 C4 C5 117.3(2) . . ?
N1 C2 C7 123.1(3) . . ?
N1 C2 C3 116.9(2) . . ?
C3 C2 C7 120.0(2) . . ?
C4 C5 H5 119.0 . . ?
C6 C5 C4 122.0(3) . . ?
C6 C5 H5 119.0 . . ?
N16 C13 H13A 109.3 . . ?
N16 C13 H13B 109.3 . . ?
N16 C13 C12 111.8(2) . . ?
H13A C13 H13B 107.9 . . ?
C12 C13 H13A 109.3 . . ?
C12 C13 H13B 109.3 . . ?
N11 C14 H14A 109.1 . . ?
N11 C14 H14B 109.1 . . ?
N11 C14 C15 112.6(2) . . ?
H14A C14 H14B 107.8 . . ?
C15 C14 H14A 109.1 . . ?
C15 C14 H14B 109.1 . . ?
C4 C3 C2 121.4(2) . . ?
C4 C3 H3 119.3 . . ?
C2 C3 H3 119.3 . . ?
N11 C12 C13 113.3(2) . . ?
N11 C12 H12A 108.9 . . ?
N11 C12 H12B 108.9 . . ?
C13 C12 H12A 108.9 . . ?
C13 C12 H12B 108.9 . . ?
H12A C12 H12B 107.7 . . ?
C7 C6 H6 119.5 . . ?
C5 C6 C7 121.1(2) . . ?
C5 C6 H6 119.5 . . ?
N1 C10 C9 125.6(3) . . ?
N1 C10 C28 113.3(3) . . ?
C9 C10 C28 121.0(3) . . ?
N22 C15 C14 113.2(2) . . ?
N22 C15 H15A 108.9 . . ?
N22 C15 H15B 108.9 . . ?
C14 C15 H15A 108.9 . . ?
C14 C15 H15B 108.9 . . ?
H15A C15 H15B 107.7 . . ?
C10 C9 H9 121.0 . . ?
C8 C9 C10 118.0(3) . . ?
C8 C9 H9 121.0 . . ?
C7 C8 C32 120.7(3) . . ?
C9 C8 C7 119.7(3) . . ?
C9 C8 C32 119.5(3) . . ?
N16 C21 H21A 109.6 . . ?
N16 C21 H21B 109.6 . . ?
N16 C21 C20 110.1(2) . . ?
H21A C21 H21B 108.1 . . ?
C20 C21 H21A 109.6 . . ?
C20 C21 H21B 109.6 . . ?
N16 C17 H17A 109.4 . . ?
N16 C17 H17B 109.4 . . ?
N16 C17 C18 111.2(2) . . ?
H17A C17 H17B 108.0 . . ?
C18 C17 H17A 109.4 . . ?
C18 C17 H17B 109.4 . . ?
F33 C32 C8 112.1(2) . . ?
F34 C32 F33 105.8(2) . . ?
F34 C32 F35 106.6(2) . . ?
F34 C32 C8 112.8(3) . . ?
F35 C32 F33 106.5(3) . . ?
F35 C32 C8 112.6(3) . . ?
O19 C20 C21 111.3(2) . . ?
O19 C20 H20A 109.4 . . ?
O19 C20 H20B 109.4 . . ?
C21 C20 H20A 109.4 . . ?
C21 C20 H20B 109.4 . . ?
H20A C20 H20B 108.0 . . ?
F29 C28 F30 106.6(3) . . ?
F29 C28 F31 106.9(3) . . ?
F29 C28 C10 113.0(2) . . ?
F30 C28 C10 111.4(3) . . ?
F31 C28 F30 106.4(2) . . ?
F31 C28 C10 112.0(3) . . ?
O19 C18 C17 111.8(2) . . ?
O19 C18 H18A 109.3 . . ?
O19 C18 H18B 109.3 . . ?
C17 C18 H18A 109.3 . . ?
C17 C18 H18B 109.3 . . ?
H18A C18 H18B 107.9 . . ?
N22 C27 H27A 109.8 . . ?
N22 C27 H27B 109.8 . . ?
N22 C27 C26 109.5(3) . . ?
H27A C27 H27B 108.2 . . ?
C26 C27 H27A 109.8 . . ?
C26 C27 H27B 109.8 . . ?
N22 C23 H23A 109.5 . . ?
N22 C23 H23B 109.5 . . ?
N22 C23 C24 110.5(3) . . ?
H23A C23 H23B 108.1 . . ?
C24 C23 H23A 109.5 . . ?
C24 C23 H23B 109.5 . . ?
O25 C26 C27 111.1(3) . . ?
O25 C26 H26A 109.4 . . ?
O25 C26 H26B 109.4 . . ?
C27 C26 H26A 109.4 . . ?
C27 C26 H26B 109.4 . . ?
H26A C26 H26B 108.0 . . ?
O25 C24 C23 110.1(3) . . ?
O25 C24 H24A 109.6 . . ?
O25 C24 H24B 109.6 . . ?
C23 C24 H24A 109.6 . . ?
C23 C24 H24B 109.6 . . ?
H24A C24 H24B 108.2 . . ?

loop_
_geom_bond_atom_site_label_1
_geom_bond_atom_site_label_2
_geom_bond_distance
_geom_bond_site_symmetry_2
_geom_bond_publ_flag
F33 C32 1.348(4) . ?
F34 C32 1.339(4) . ?
F29 C28 1.326(4) . ?
F30 C28 1.339(4) . ?
F31 C28 1.333(4) . ?
F35 C32 1.340(4) . ?
O19 C20 1.427(4) . ?
O19 C18 1.423(4) . ?
N11 C4 1.369(4) . ?
N11 C14 1.456(3) . ?
N11 C12 1.460(3) . ?
N16 C13 1.457(3) . ?
N16 C21 1.461(3) . ?
N16 C17 1.469(3) . ?
O25 C26 1.404(4) . ?
O25 C24 1.413(4) . ?
N1 C2 1.360(4) . ?
N1 C10 1.320(4) . ?
N22 C15 1.456(3) . ?
N22 C27 1.472(4) . ?
N22 C23 1.431(4) . ?
C7 C2 1.423(4) . ?
C7 C6 1.411(4) . ?
C7 C8 1.436(4) . ?
C4 C5 1.445(4) . ?
C4 C3 1.378(4) . ?
C2 C3 1.418(4) . ?
C5 H5 0.9500 . ?
C5 C6 1.355(4) . ?
C13 H13A 0.9900 . ?
C13 H13B 0.9900 . ?
C13 C12 1.531(4) . ?
C14 H14A 0.9900 . ?
C14 H14B 0.9900 . ?
C14 C15 1.534(4) . ?
C3 H3 0.9500 . ?
C12 H12A 0.9900 . ?
C12 H12B 0.9900 . ?
C6 H6 0.9500 . ?
C10 C9 1.401(4) . ?
C10 C28 1.502(4) . ?
C15 H15A 0.9900 . ?
C15 H15B 0.9900 . ?
C9 H9 0.9500 . ?
C9 C8 1.362(4) . ?
C8 C32 1.493(4) . ?
C21 H21A 0.9900 . ?
C21 H21B 0.9900 . ?
C21 C20 1.515(4) . ?
C17 H17A 0.9900 . ?
C17 H17B 0.9900 . ?
C17 C18 1.502(4) . ?
C20 H20A 0.9900 . ?
C20 H20B 0.9900 . ?
C18 H18A 0.9900 . ?
C18 H18B 0.9900 . ?
C27 H27A 0.9900 . ?
C27 H27B 0.9900 . ?
C27 C26 1.526(4) . ?
C23 H23A 0.9900 . ?
C23 H23B 0.9900 . ?
C23 C24 1.532(5) . ?
C26 H26A 0.9900 . ?
C26 H26B 0.9900 . ?
C24 H24A 0.9900 . ?
C24 H24B 0.9900 . ?

loop_
_geom_torsion_atom_site_label_1
_geom_torsion_atom_site_label_2
_geom_torsion_atom_site_label_3
_geom_torsion_atom_site_label_4
_geom_torsion
_geom_torsion_site_symmetry_1
_geom_torsion_site_symmetry_2
_geom_torsion_site_symmetry_3
_geom_torsion_site_symmetry_4
_geom_torsion_publ_flag
N11 C4 C5 C6 176.0(2) . . . . ?
N11 C4 C3 C2 -175.3(2) . . . . ?
N11 C14 C15 N22 150.4(2) . . . . ?
N16 C13 C12 N11 179.4(2) . . . . ?
N16 C21 C20 O19 -59.1(3) . . . . ?
N16 C17 C18 O19 56.9(4) . . . . ?
N1 C2 C3 C4 177.1(2) . . . . ?
N1 C10 C9 C8 2.2(4) . . . . ?
N1 C10 C28 F29 48.5(4) . . . . ?
N1 C10 C28 F30 -71.5(3) . . . . ?
N1 C10 C28 F31 169.4(2) . . . . ?
N22 C27 C26 O25 60.2(3) . . . . ?
N22 C23 C24 O25 -61.2(4) . . . . ?
C7 C2 C3 C4 -2.3(4) . . . . ?
C7 C8 C32 F33 -63.6(4) . . . . ?
C7 C8 C32 F34 55.6(3) . . . . ?
C7 C8 C32 F35 176.3(3) . . . . ?
C4 N11 C14 C15 -77.4(3) . . . . ?
C4 N11 C12 C13 83.0(3) . . . . ?
C4 C5 C6 C7 0.9(4) . . . . ?
C2 N1 C10 C9 -1.8(4) . . . . ?
C2 N1 C10 C28 175.9(2) . . . . ?
C2 C7 C6 C5 0.6(4) . . . . ?
C2 C7 C8 C9 -1.1(4) . . . . ?
C2 C7 C8 C32 178.0(2) . . . . ?
C5 C4 C3 C2 3.7(4) . . . . ?
C13 N16 C21 C20 178.7(2) . . . . ?
C13 N16 C17 C18 -179.6(2) . . . . ?
C14 N11 C4 C5 174.5(2) . . . . ?
C14 N11 C4 C3 -6.5(4) . . . . ?
C14 N11 C12 C13 -91.1(3) . . . . ?
C3 C4 C5 C6 -3.0(4) . . . . ?
C12 N11 C4 C5 0.6(4) . . . . ?
C12 N11 C4 C3 179.5(2) . . . . ?
C12 N11 C14 C15 96.8(3) . . . . ?
C6 C7 C2 N1 -179.3(2) . . . . ?
C6 C7 C2 C3 0.1(4) . . . . ?
C6 C7 C8 C9 179.9(3) . . . . ?
C6 C7 C8 C32 -1.0(4) . . . . ?
C10 N1 C2 C7 -0.2(4) . . . . ?
C10 N1 C2 C3 -179.7(2) . . . . ?
C10 C9 C8 C7 -0.7(4) . . . . ?
C10 C9 C8 C32 -179.8(3) . . . . ?
C15 N22 C27 C26 179.5(3) . . . . ?
C15 N22 C23 C24 179.9(2) . . . . ?
C9 C10 C28 F29 -133.6(3) . . . . ?
C9 C10 C28 F30 106.3(3) . . . . ?
C9 C10 C28 F31 -12.7(4) . . . . ?
C9 C8 C32 F33 115.5(3) . . . . ?
C9 C8 C32 F34 -125.3(3) . . . . ?
C9 C8 C32 F35 -4.6(4) . . . . ?
C8 C7 C2 N1 1.6(4) . . . . ?
C8 C7 C2 C3 -179.0(2) . . . . ?
C8 C7 C6 C5 179.6(3) . . . . ?
C21 N16 C13 C12 72.5(3) . . . . ?
C21 N16 C17 C18 -56.4(3) . . . . ?
C17 N16 C13 C12 -166.7(2) . . . . ?
C17 N16 C21 C20 57.1(3) . . . . ?
C20 O19 C18 C17 -56.6(4) . . . . ?
C28 C10 C9 C8 -175.3(3) . . . . ?
C18 O19 C20 C21 57.8(3) . . . . ?
C27 N22 C15 C14 -177.4(2) . . . . ?
C27 N22 C23 C24 57.9(3) . . . . ?
C23 N22 C15 C14 62.0(3) . . . . ?
C23 N22 C27 C26 -57.1(3) . . . . ?
C26 O25 C24 C23 61.0(4) . . . . ?
C24 O25 C26 C27 -61.5(3) . . . . ?

loop_
_exptl_oxdiff_crystal_face_indexfrac_h
_exptl_oxdiff_crystal_face_indexfrac_k
_exptl_oxdiff_crystal_face_indexfrac_l
_exptl_oxdiff_crystal_face_x
_exptl_oxdiff_crystal_face_y
_exptl_oxdiff_crystal_face_z
-0.2355 -10.6237 6.7227 0.0460 0.3564 0.9332
-3.5509 1.8682 1.6366 -0.1235 -0.9350 0.3325
-0.0459 10.7140 -6.5574 -0.0555 -0.4282 -0.9020
3.5489 -1.9287 -1.5978 0.1238 0.9369 -0.3271
-1.2340 -7.1278 10.7277 -0.3213 0.0416 0.9461
-0.9120 -7.3545 -10.9344 0.9639 -0.1272 0.2341
0.6113 2.5547 -14.1396 0.7212 -0.0945 -0.6863
1.6041 10.7259 -0.7431 -0.4231 0.0564 -0.9043
1.0286 8.0373 10.0034 -0.9388 0.1239 -0.3215
-0.0075 1.5578 14.5427 -0.9240 0.1214 0.3627
